data_7101180
loop_
_publ_author_name
'Cameron, T. Stanley'
'Decken, Andreas'
'Kowalczyk, Radoslaw M.'
'McInnes, Eric J. L.'
'Passmore, Jack'
'Rawson, Jeremy M.'
'Shuvaev, Konstantin V.'
'Thompson, Laurence K.'

_publ_section_title
;
 Characterisation of the thermally accessible spin triplet state
 in dimers of the 7\p ClCNSSS+&#x02D9; in the solid state
;
_journal_coden_ASTM CHCOFS
_journal_issue 21
_journal_name_full
;
 Chemical Communications (Cambridge, United Kingdom)
;
_journal_page_first 2277
_journal_page_last 2279
_journal_paper_doi 10.1039/b602843h
_journal_year 2006
_chemical_formula_sum 'C As F6 I N S3'
_chemical_formula_weight 438.02
_space_group_IT_number 2
_symmetry_cell_setting triclinic
_symmetry_space_group_name_Hall '-P 1'
_symmetry_space_group_name_H-M 'P -1'
_atom_sites_solution_primary direct
_atom_sites_solution_secondary difmap
_audit_creation_method SHELXL-97
_cell_angle_alpha 87.847(2)
_cell_angle_beta 84.629(2)
_cell_angle_gamma 70.804(2)
_cell_formula_units_Z 2
_cell_length_a 6.2389(10)
_cell_length_b 8.0343(12)
_cell_length_c 10.1430(16)
_cell_measurement_temperature 198(1)
_cell_volume 478.03(13)
_computing_cell_refinement 'Bruker XSCANS'
_computing_data_collection 'Bruker XSCANS'
_computing_data_reduction 'Bruker SHELXTL'
_computing_molecular_graphics 'Bruker SHELXTL'
_computing_publication_material 'Bruker SHELXTL'
_computing_structure_refinement 'SHELXL-97 (Sheldrick, 1997)'
_computing_structure_solution 'SHELXS-97 (Sheldrick, 1990)'
_diffrn_ambient_temperature 198(1)
_diffrn_measured_fraction_theta_full 0.924
_diffrn_measured_fraction_theta_max 0.924
_diffrn_measurement_device_type 'Bruker P4'
_diffrn_measurement_method '\w scans'
_diffrn_radiation_monochromator graphite
_diffrn_radiation_source 'fine-focus sealed tube'
_diffrn_radiation_type MoK\a
_diffrn_radiation_wavelength 0.71073
_diffrn_reflns_av_R_equivalents 0.0235
_diffrn_reflns_av_sigmaI/netI 0.0438
_diffrn_reflns_limit_h_max 7
_diffrn_reflns_limit_h_min -6
_diffrn_reflns_limit_k_max 8
_diffrn_reflns_limit_k_min -9
_diffrn_reflns_limit_l_max 11
_diffrn_reflns_limit_l_min -12
_diffrn_reflns_number 2385
_diffrn_reflns_theta_full 24.98
_diffrn_reflns_theta_max 24.98
_diffrn_reflns_theta_min 2.02
_exptl_absorpt_coefficient_mu 7.483
_exptl_absorpt_correction_type multi-scan
_exptl_absorpt_process_details 'SADABS (Sheldrick, 1997)'
_exptl_crystal_colour Green
_exptl_crystal_density_diffrn 3.043
_exptl_crystal_density_method 'not measured'
_exptl_crystal_description Irregular
_exptl_crystal_F_000 402
_exptl_crystal_size_max 0.35
_exptl_crystal_size_mid 0.25
_exptl_crystal_size_min 0.1
_refine_diff_density_max 3.983
_refine_diff_density_min -1.760
_refine_diff_density_rms 0.257
_refine_ls_extinction_method none
_refine_ls_goodness_of_fit_ref 1.069
_refine_ls_matrix_type full
_refine_ls_number_parameters 118
_refine_ls_number_reflns 1550
_refine_ls_number_restraints 0
_refine_ls_restrained_S_all 1.069
_refine_ls_R_factor_all 0.0584
_refine_ls_R_factor_gt 0.0566
_refine_ls_shift/su_max 0.000
_refine_ls_shift/su_mean 0.000
_refine_ls_structure_factor_coef Fsqd
_refine_ls_weighting_details 'calc w=1/[\s^2^(Fo^2^)+(0.0739P)^2^+7.8110P] where P=(Fo^2^+2Fc^2^)/3'
_refine_ls_weighting_scheme calc
_refine_ls_wR_factor_gt 0.1483
_refine_ls_wR_factor_ref 0.1501
_reflns_number_gt 1471
_reflns_number_total 1550
_reflns_threshold_expression >2sigma(I)
_cod_data_source_file b602843h.txt
_cod_depositor_comments
;
The following automatic conversions were performed:
'_symmetry_cell_setting' value 'Triclinic' changed to 'triclinic'
according to '/home/saulius/struct/CIF-dictionaries/cif_core.dic'
dictionary named 'cif_core.dic' version 2.4.1 from 2010-06-29.

Automatic conversion script
Id: cif_fix_enum 1527 2010-12-29 10:47:43Z saulius 
;
_cod_original_sg_symbol_H-M P-1
_cod_database_code 7101180

loop_
_symmetry_equiv_pos_as_xyz
'x, y, z'
'-x, -y, -z'

loop_
_atom_site_label
_atom_site_type_symbol
_atom_site_fract_x
_atom_site_fract_y
_atom_site_fract_z
_atom_site_U_iso_or_equiv
_atom_site_adp_type
_atom_site_occupancy
_atom_site_symmetry_multiplicity
_atom_site_calc_flag
C1 C 0.9512(16) 0.7822(12) 0.2351(11) 0.032(2) Uani 1 1 d
I I 0.80246(12) 0.74707(10) 0.06837(7) 0.0432(3) Uani 1 1 d
N2 N 0.8783(12) 0.7287(9) 0.3535(7) 0.0232(16) Uani 1 1 d
S3 S 1.0220(4) 0.7627(3) 0.4788(3) 0.0336(6) Uani 1 1 d
S4 S 1.2508(4) 0.8736(4) 0.3856(3) 0.0352(6) Uani 1 1 d
S5 S 1.1641(5) 0.8718(4) 0.2012(3) 0.0394(6) Uani 1 1 d
As As 0.48391(15) 0.70301(12) 0.74520(10) 0.0259(3) Uani 1 1 d
F1 F 0.6066(17) 0.8573(13) 0.7717(10) 0.081(3) Uani 1 1 d
F2 F 0.356(2) 0.5555(14) 0.7145(12) 0.096(4) Uani 1 1 d
F3 F 0.6591(16) 0.6332(13) 0.6079(9) 0.081(3) Uani 1 1 d
F4 F 0.2997(16) 0.8573(10) 0.6510(8) 0.072(3) Uani 1 1 d
F5 F 0.3078(16) 0.7808(13) 0.8821(9) 0.078(3) Uani 1 1 d
F6 F 0.6615(19) 0.5542(11) 0.8414(10) 0.090(3) Uani 1 1 d

loop_
_atom_site_aniso_label
_atom_site_aniso_U_11
_atom_site_aniso_U_22
_atom_site_aniso_U_33
_atom_site_aniso_U_23
_atom_site_aniso_U_13
_atom_site_aniso_U_12
C1 0.024(5) 0.023(5) 0.043(6) -0.012(4) -0.004(4) 0.000(4)
I 0.0388(5) 0.0469(5) 0.0401(5) -0.0150(3) -0.0080(3) -0.0061(3)
N2 0.024(4) 0.020(4) 0.016(4) -0.007(3) 0.000(3) 0.007(3)
S3 0.0360(13) 0.0286(12) 0.0363(14) 0.0005(10) 0.0000(11) -0.0116(10)
S4 0.0259(12) 0.0398(14) 0.0394(15) -0.0022(11) -0.0020(10) -0.0101(11)
S5 0.0325(14) 0.0447(15) 0.0413(15) -0.0040(12) 0.0017(11) -0.0138(12)
As 0.0236(5) 0.0218(5) 0.0304(6) -0.0019(4) -0.0024(4) -0.0048(4)
F1 0.096(7) 0.084(6) 0.096(7) -0.010(5) -0.009(5) -0.072(6)
F2 0.131(9) 0.081(6) 0.116(9) -0.004(6) -0.025(7) -0.084(7)
F3 0.078(6) 0.083(6) 0.063(6) -0.021(5) 0.036(5) -0.009(5)
F4 0.091(6) 0.053(5) 0.052(5) -0.003(4) -0.031(4) 0.013(4)
F5 0.072(6) 0.090(6) 0.056(5) -0.005(5) 0.031(4) -0.015(5)
F6 0.108(8) 0.053(5) 0.085(7) -0.001(5) -0.051(6) 0.020(5)

loop_
_atom_type_symbol
_atom_type_description
_atom_type_scat_dispersion_real
_atom_type_scat_dispersion_imag
_atom_type_scat_source
C C 0.0033 0.0016 'International Tables Vol C Tables 4.2.6.8 and 6.1.1.4'
N N 0.0061 0.0033 'International Tables Vol C Tables 4.2.6.8 and 6.1.1.4'
F F 0.0171 0.0103 'International Tables Vol C Tables 4.2.6.8 and 6.1.1.4'
S S 0.1246 0.1234 'International Tables Vol C Tables 4.2.6.8 and 6.1.1.4'
As As 0.0499 2.0058 'International Tables Vol C Tables 4.2.6.8 and 6.1.1.4'
I I -0.4742 1.8119 'International Tables Vol C Tables 4.2.6.8 and 6.1.1.4'

loop_
_geom_angle_atom_site_label_1
_geom_angle_atom_site_label_2
_geom_angle_atom_site_label_3
_geom_angle
N2 C1 S5 128.0(8)
N2 C1 I 118.4(7)
S5 C1 I 113.6(6)
C1 N2 S3 112.3(7)
N2 S3 S4 103.8(3)
S5 S4 S3 97.72(16)
C1 S5 S4 98.1(4)
F3 As F2 88.2(6)
F3 As F5 177.9(5)
F2 As F5 93.5(6)
F3 As F6 92.3(5)
F2 As F6 90.5(6)
F5 As F6 88.9(5)
F3 As F1 91.4(5)
F2 As F1 177.7(5)
F5 As F1 86.8(5)
F6 As F1 91.8(5)
F3 As F4 89.1(5)
F2 As F4 90.0(5)
F5 As F4 89.6(5)
F6 As F4 178.5(5)
F1 As F4 87.8(5)

loop_
_geom_bond_atom_site_label_1
_geom_bond_atom_site_label_2
_geom_bond_distance
C1 N2 1.350(14)
C1 S5 1.710(11)
C1 I 2.075(10)
N2 S3 1.701(8)
S3 S4 2.061(4)
S4 S5 1.997(4)
As F3 1.679(8)
As F2 1.684(8)
As F5 1.689(8)
As F6 1.689(8)
As F1 1.698(7)
As F4 1.717(7)
